data_4102386
loop_
_publ_author_name
'Mathieu J.-L. Tschan'
'Eduardo J. Garc\'ia-Su\'arez'
'Zoraida Freixa'
'H\'el\`ene Launay'
'Henk Hagen'
'Jordi Benet-Buchholz'
'Piet W. N. M. van Leeuwen'

_publ_section_title
;
 Efficient Bulky Phosphines for the Selective Telomerization of
 1,3-Butadiene with Methanol
;
_journal_name_full 'Journal of the American Chemical Society'
_journal_page_first 6463
_journal_page_last 6473
_journal_paper_doi 10.1021/ja100521m
_journal_volume 132
_journal_year 2010
_chemical_formula_sum 'C34 H41 O3 P Pd Si2'
_chemical_formula_weight 691.22
_space_group_IT_number 15
_symmetry_cell_setting monoclinic
_symmetry_space_group_name_Hall '-C 2yc'
_symmetry_space_group_name_H-M 'C 1 2/c 1'
_atom_sites_solution_hydrogens geom
_atom_sites_solution_primary direct
_atom_sites_solution_secondary difmap
_audit_creation_method SHELXL-97
_cell_angle_alpha 90.00
_cell_angle_beta 94.156(4)
_cell_angle_gamma 90.00
_cell_formula_units_Z 8
_cell_length_a 20.0915(17)
_cell_length_b 17.3002(17)
_cell_length_c 18.7964(18)
_cell_measurement_reflns_used 7791
_cell_measurement_temperature 100(2)
_cell_measurement_theta_max 36.30
_cell_measurement_theta_min 2.87
_cell_volume 6516.2(11)
_computing_cell_refinement 'Bruker APEX2 v2009.1-0'
_computing_data_collection 'Bruker APEX2 v2009.1-0'
_computing_data_reduction 'Bruker SAINT V7.60A'
_computing_molecular_graphics 'Bruker SHELXTL'
_computing_publication_material 'Bruker SHELXTL'
_computing_structure_refinement 'SHELXS-97 (Sheldrick, 2008)'
_computing_structure_solution 'SHELXS-97 (Sheldrick, 2008)'
_diffrn_ambient_temperature 100(2)
_diffrn_detector_area_resol_mean 512
_diffrn_detector_type '4K CCD area detector APEX II'
_diffrn_measured_fraction_theta_full 0.958
_diffrn_measured_fraction_theta_max 0.958
_diffrn_measurement_device_type 'Kappa 4-axis goniometer bruker-nonius'
_diffrn_measurement_method
;
 Fullsphere data collection, phi and omega scans
;
_diffrn_measurement_specimen_support 'magnetic support whith 10 micron nylon fiber cryoloop'
_diffrn_radiation_monochromator 'Multilayer Montel 200 mirrors'
_diffrn_radiation_type MoK\a
_diffrn_radiation_wavelength 0.71073
_diffrn_reflns_av_R_equivalents 0.0583
_diffrn_reflns_av_sigmaI/netI 0.0506
_diffrn_reflns_limit_h_max 32
_diffrn_reflns_limit_h_min -33
_diffrn_reflns_limit_k_max 28
_diffrn_reflns_limit_k_min -22
_diffrn_reflns_limit_l_max 31
_diffrn_reflns_limit_l_min -25
_diffrn_reflns_number 57788
_diffrn_reflns_theta_full 36.33
_diffrn_reflns_theta_max 36.33
_diffrn_reflns_theta_min 3.08
_diffrn_source 'rotating anode X-ray tube'
_diffrn_source_current 70
_diffrn_source_power 50
_diffrn_source_size '3 mm x 0.3 mm fine focus'
_diffrn_source_type 'Bruker-Nonius FR 591'
_exptl_absorpt_coefficient_mu 0.725
_exptl_absorpt_correction_T_max 1.0000
_exptl_absorpt_correction_T_min 0.9347
_exptl_absorpt_correction_type empirical
_exptl_absorpt_process_details
; 
 SADABS Version 2008/1 Bruker-Nonius
 Blessing, Acta Cryst. (1995) A51 33-38
;
_exptl_crystal_colour yellow
_exptl_crystal_density_diffrn 1.409
_exptl_crystal_density_method 'not measured'
_exptl_crystal_description Block
_exptl_crystal_F_000 2864
_exptl_crystal_size_max 0.30
_exptl_crystal_size_mid 0.20
_exptl_crystal_size_min 0.20
_refine_diff_density_max 5.059
_refine_diff_density_min -5.637
_refine_diff_density_rms 0.196
_refine_ls_extinction_method none
_refine_ls_goodness_of_fit_ref 1.029
_refine_ls_hydrogen_treatment noref
_refine_ls_matrix_type full
_refine_ls_number_parameters 376
_refine_ls_number_reflns 15140
_refine_ls_number_restraints 0
_refine_ls_restrained_S_all 1.029
_refine_ls_R_factor_all 0.0671
_refine_ls_R_factor_gt 0.0587
_refine_ls_shift/su_max 0.006
_refine_ls_shift/su_mean 0.000
_refine_ls_structure_factor_coef Fsqd
_refine_ls_weighting_details 'calc w=1/[\s^2^(Fo^2^)+(0.1195P)^2^+5.8755P] where P=(Fo^2^+2Fc^2^)/3'
_refine_ls_weighting_scheme calc
_refine_ls_wR_factor_gt 0.1527
_refine_ls_wR_factor_ref 0.1659
_reflns_number_gt 12955
_reflns_number_total 15140
_reflns_threshold_expression >2sigma(I)
_cod_data_source_file ja100521m_si_002.cif
_cod_data_source_block egs007_0m
_cod_depositor_comments
;
The following automatic conversions were performed:

data name '_diffrn_measurement_specimen_suppport' was replaced with
'_diffrn_measurement_specimen_support' as specified in the
replacement file 'data/replacement-values/replacement_tags.lst'.

Automatic conversion script
Id: cif_correct_tags 9268 2022-04-12 08:56:07Z antanas 
;
_cod_database_code 4102386

loop_
_symmetry_equiv_pos_as_xyz
'x, y, z'
'-x, y, -z+1/2'
'x+1/2, y+1/2, z'
'-x+1/2, y+1/2, -z+1/2'
'-x, -y, -z'
'x, -y, z-1/2'
'-x+1/2, -y+1/2, -z'
'x+1/2, -y+1/2, z-1/2'

loop_
_atom_site_label
_atom_site_type_symbol
_atom_site_fract_x
_atom_site_fract_y
_atom_site_fract_z
_atom_site_U_iso_or_equiv
_atom_site_adp_type
_atom_site_occupancy
_atom_site_symmetry_multiplicity
_atom_site_calc_flag
_atom_site_refinement_flags
Pd1 Pd 0.199467(6) 0.676004(7) 0.231721(7) 0.01305(5) Uani 1 1 d .
P1 P 0.30361(2) 0.66541(2) 0.29272(2) 0.01322(8) Uani 1 1 d .
Si1 Si 0.09644(2) 0.79028(3) 0.13232(3) 0.01477(9) Uani 1 1 d .
O1 O 0.18583(7) 0.70403(8) 0.44219(8) 0.0186(2) Uani 1 1 d .
C1 C 0.31285(8) 0.60617(9) 0.37446(9) 0.0145(3) Uani 1 1 d .
Si2 Si 0.12657(2) 0.63746(3) 0.06870(3) 0.01467(9) Uani 1 1 d .
O2 O 0.19271(7) 0.46322(7) 0.33301(8) 0.0207(3) Uani 1 1 d .
C2 C 0.37781(9) 0.59359(10) 0.40568(10) 0.0171(3) Uani 1 1 d .
H2 H 0.4149 0.6131 0.3827 0.020 Uiso 1 1 calc R
O3 O 0.08162(7) 0.71590(7) 0.07875(7) 0.0171(2) Uani 1 1 d .
C3 C 0.38864(9) 0.55321(10) 0.46944(10) 0.0194(3) Uani 1 1 d .
H3 H 0.4328 0.5447 0.4894 0.023 Uiso 1 1 calc R
C4 C 0.33473(10) 0.52528(10) 0.50391(10) 0.0203(3) Uani 1 1 d .
H4 H 0.3417 0.4981 0.5478 0.024 Uiso 1 1 calc R
C5 C 0.27054(9) 0.53748(10) 0.47354(10) 0.0179(3) Uani 1 1 d .
H5 H 0.2337 0.5183 0.4972 0.021 Uiso 1 1 calc R
C6 C 0.25844(8) 0.57742(9) 0.40887(9) 0.0144(3) Uani 1 1 d .
C7 C 0.18676(8) 0.58594(9) 0.38297(9) 0.0141(3) Uani 1 1 d .
C8 C 0.14959(9) 0.64951(9) 0.40433(10) 0.0155(3) Uani 1 1 d .
C9 C 0.08073(9) 0.65355(11) 0.38741(11) 0.0189(3) Uani 1 1 d .
H9 H 0.0556 0.6964 0.4023 0.023 Uiso 1 1 calc R
C10 C 0.04961(9) 0.59363(11) 0.34833(11) 0.0193(3) Uani 1 1 d .
H10 H 0.0031 0.5970 0.3353 0.023 Uiso 1 1 calc R
C11 C 0.08470(9) 0.52901(11) 0.32779(10) 0.0185(3) Uani 1 1 d .
H11 H 0.0626 0.4885 0.3015 0.022 Uiso 1 1 calc R
C12 C 0.15328(9) 0.52495(9) 0.34673(10) 0.0157(3) Uani 1 1 d .
C13 C 0.15051(11) 0.76697(11) 0.47134(11) 0.0216(3) Uani 1 1 d .
H13A H 0.1293 0.7981 0.4324 0.032 Uiso 1 1 calc R
H13B H 0.1818 0.7992 0.5007 0.032 Uiso 1 1 calc R
H13C H 0.1162 0.7467 0.5008 0.032 Uiso 1 1 calc R
C14 C 0.16002(11) 0.39459(12) 0.30733(13) 0.0256(4) Uani 1 1 d .
H14A H 0.1276 0.3783 0.3409 0.038 Uiso 1 1 calc R
H14B H 0.1931 0.3536 0.3029 0.038 Uiso 1 1 calc R
H14C H 0.1368 0.4047 0.2606 0.038 Uiso 1 1 calc R
C15 C 0.35151(9) 0.75102(9) 0.32527(9) 0.0157(3) Uani 1 1 d .
C16 C 0.31787(9) 0.80710(11) 0.36206(10) 0.0179(3) Uani 1 1 d .
H16 H 0.2716 0.8010 0.3680 0.022 Uiso 1 1 calc R
C17 C 0.35152(11) 0.87219(11) 0.39022(12) 0.0231(4) Uani 1 1 d .
H17 H 0.3280 0.9102 0.4150 0.028 Uiso 1 1 calc R
C18 C 0.41942(11) 0.88150(11) 0.38210(12) 0.0257(4) Uani 1 1 d .
H18 H 0.4423 0.9260 0.4008 0.031 Uiso 1 1 calc R
C19 C 0.45343(12) 0.82537(11) 0.34657(15) 0.0265(4) Uani 1 1 d .
H19 H 0.4999 0.8312 0.3415 0.032 Uiso 1 1 calc R
C20 C 0.42011(9) 0.76039(11) 0.31814(12) 0.0215(3) Uani 1 1 d .
H20 H 0.4439 0.7223 0.2939 0.026 Uiso 1 1 calc R
C21 C 0.36173(9) 0.61947(10) 0.23543(10) 0.0168(3) Uani 1 1 d .
C22 C 0.38029(10) 0.54193(11) 0.24267(12) 0.0228(3) Uani 1 1 d .
H22 H 0.3647 0.5120 0.2804 0.027 Uiso 1 1 calc R
C23 C 0.42164(12) 0.50814(14) 0.19467(13) 0.0284(4) Uani 1 1 d .
H23 H 0.4337 0.4552 0.1998 0.034 Uiso 1 1 calc R
C24 C 0.44493(11) 0.55093(16) 0.14004(13) 0.0299(5) Uani 1 1 d .
H24 H 0.4742 0.5281 0.1086 0.036 Uiso 1 1 calc R
C25 C 0.42558(12) 0.62762(15) 0.13080(13) 0.0292(4) Uani 1 1 d .
H25 H 0.4411 0.6570 0.0927 0.035 Uiso 1 1 calc R
C26 C 0.38325(11) 0.66133(13) 0.17780(12) 0.0235(3) Uani 1 1 d .
H26 H 0.3690 0.7133 0.1705 0.028 Uiso 1 1 calc R
C27 C 0.16585(10) 0.78636(10) 0.27108(10) 0.0188(3) Uani 1 1 d .
H27A H 0.1573 0.7885 0.3222 0.023 Uiso 1 1 calc R
H27B H 0.1887 0.8329 0.2543 0.023 Uiso 1 1 calc R
C28 C 0.11451(9) 0.75605(10) 0.22485(10) 0.0164(3) Uani 1 1 d .
H28A H 0.0746 0.7376 0.2489 0.020 Uiso 1 1 calc R
C29 C 0.14925(9) 0.59188(9) 0.15658(10) 0.0158(3) Uani 1 1 d .
H29A H 0.1126 0.5616 0.1766 0.019 Uiso 1 1 calc R
C30 C 0.21379(9) 0.56599(10) 0.17769(11) 0.0189(3) Uani 1 1 d .
H30A H 0.2462 0.5661 0.1405 0.023 Uiso 1 1 calc R
H30B H 0.2169 0.5194 0.2084 0.023 Uiso 1 1 calc R
C31 C 0.16704(11) 0.84843(11) 0.10229(12) 0.0231(3) Uani 1 1 d .
H31A H 0.2082 0.8180 0.1080 0.035 Uiso 1 1 calc R
H31B H 0.1721 0.8956 0.1311 0.035 Uiso 1 1 calc R
H31C H 0.1580 0.8623 0.0520 0.035 Uiso 1 1 calc R
C32 C 0.01929(11) 0.85072(12) 0.12622(13) 0.0266(4) Uani 1 1 d .
H32A H 0.0052 0.8602 0.0760 0.040 Uiso 1 1 calc R
H32B H 0.0284 0.9001 0.1505 0.040 Uiso 1 1 calc R
H32C H -0.0163 0.8235 0.1490 0.040 Uiso 1 1 calc R
C33 C 0.07341(11) 0.57232(11) 0.00956(11) 0.0214(3) Uani 1 1 d .
H33A H 0.0329 0.5590 0.0329 0.032 Uiso 1 1 calc R
H33B H 0.0982 0.5250 0.0003 0.032 Uiso 1 1 calc R
H33C H 0.0612 0.5986 -0.0357 0.032 Uiso 1 1 calc R
C34 C 0.20315(12) 0.66283(12) 0.02395(14) 0.0268(4) Uani 1 1 d .
H34A H 0.1921 0.7011 -0.0135 0.040 Uiso 1 1 calc R
H34B H 0.2212 0.6163 0.0027 0.040 Uiso 1 1 calc R
H34C H 0.2365 0.6845 0.0591 0.040 Uiso 1 1 calc R

loop_
_atom_site_aniso_label
_atom_site_aniso_U_11
_atom_site_aniso_U_22
_atom_site_aniso_U_33
_atom_site_aniso_U_23
_atom_site_aniso_U_13
_atom_site_aniso_U_12
Pd1 0.01248(7) 0.01180(7) 0.01460(7) -0.00027(3) -0.00096(5) 0.00107(3)
P1 0.01218(18) 0.01154(15) 0.01559(19) -0.00147(13) -0.00130(14) 0.00103(12)
Si1 0.0150(2) 0.01173(17) 0.0173(2) 0.00015(15) -0.00030(16) 0.00210(14)
O1 0.0187(6) 0.0144(5) 0.0224(6) -0.0057(4) -0.0016(5) 0.0028(4)
C1 0.0141(6) 0.0120(5) 0.0171(7) -0.0016(5) -0.0018(5) 0.0021(4)
Si2 0.0165(2) 0.01123(17) 0.0164(2) -0.00059(14) 0.00170(16) -0.00084(14)
O2 0.0200(6) 0.0126(5) 0.0291(7) -0.0068(5) -0.0014(5) -0.0003(4)
C2 0.0138(6) 0.0164(6) 0.0203(7) -0.0008(5) -0.0031(6) 0.0019(5)
O3 0.0194(6) 0.0137(5) 0.0178(5) -0.0009(4) -0.0025(4) 0.0018(4)
C3 0.0180(7) 0.0171(6) 0.0221(8) -0.0001(6) -0.0051(6) 0.0045(5)
C4 0.0229(8) 0.0162(6) 0.0210(8) 0.0017(6) -0.0046(6) 0.0027(6)
C5 0.0203(7) 0.0138(6) 0.0192(7) 0.0017(5) -0.0013(6) 0.0009(5)
C6 0.0139(6) 0.0110(5) 0.0178(6) -0.0022(5) -0.0008(5) 0.0017(4)
C7 0.0144(6) 0.0111(5) 0.0165(6) -0.0006(5) -0.0005(5) 0.0004(4)
C8 0.0152(6) 0.0127(6) 0.0185(7) -0.0007(5) -0.0006(5) 0.0018(5)
C9 0.0154(7) 0.0187(7) 0.0225(8) 0.0004(6) 0.0011(6) 0.0031(5)
C10 0.0143(7) 0.0218(7) 0.0217(8) 0.0017(6) 0.0005(6) -0.0009(5)
C11 0.0158(7) 0.0199(7) 0.0193(7) -0.0003(6) -0.0013(6) -0.0036(5)
C12 0.0155(6) 0.0134(6) 0.0180(7) -0.0019(5) -0.0003(5) -0.0022(5)
C13 0.0261(9) 0.0169(7) 0.0215(8) -0.0046(6) 0.0005(7) 0.0071(6)
C14 0.0271(9) 0.0178(7) 0.0314(10) -0.0086(7) -0.0014(8) -0.0032(6)
C15 0.0164(7) 0.0127(5) 0.0178(7) -0.0013(5) -0.0009(5) -0.0005(5)
C16 0.0195(7) 0.0156(6) 0.0186(7) -0.0036(5) 0.0005(6) 0.0004(5)
C17 0.0281(9) 0.0161(7) 0.0247(9) -0.0061(6) -0.0014(7) 0.0007(6)
C18 0.0282(9) 0.0174(7) 0.0305(10) -0.0055(7) -0.0052(8) -0.0047(6)
C19 0.0205(9) 0.0212(8) 0.0371(12) -0.0062(7) -0.0040(8) -0.0043(6)
C20 0.0165(7) 0.0182(7) 0.0294(9) -0.0053(6) -0.0011(7) -0.0016(5)
C21 0.0130(6) 0.0177(6) 0.0196(7) -0.0045(5) 0.0001(5) 0.0005(5)
C22 0.0232(8) 0.0198(7) 0.0248(8) -0.0057(6) -0.0013(7) 0.0067(6)
C23 0.0257(9) 0.0293(9) 0.0297(10) -0.0117(8) -0.0018(8) 0.0110(8)
C24 0.0195(8) 0.0417(12) 0.0287(10) -0.0175(9) 0.0019(8) 0.0007(8)
C25 0.0286(10) 0.0350(11) 0.0249(9) -0.0081(8) 0.0073(8) -0.0081(8)
C26 0.0246(9) 0.0223(7) 0.0242(9) -0.0043(7) 0.0059(7) -0.0039(7)
C27 0.0209(7) 0.0165(6) 0.0187(7) -0.0029(5) -0.0002(6) 0.0043(5)
C28 0.0161(7) 0.0167(6) 0.0164(7) -0.0006(5) 0.0005(5) 0.0028(5)
C29 0.0154(6) 0.0126(5) 0.0191(7) -0.0005(5) -0.0016(5) -0.0007(5)
C30 0.0177(7) 0.0128(6) 0.0254(8) -0.0031(5) -0.0042(6) 0.0032(5)
C31 0.0271(9) 0.0169(7) 0.0257(9) 0.0006(6) 0.0045(7) -0.0045(6)
C32 0.0236(9) 0.0208(8) 0.0341(10) -0.0026(7) -0.0054(8) 0.0094(7)
C33 0.0263(9) 0.0179(7) 0.0195(7) -0.0033(6) -0.0023(6) -0.0015(6)
C34 0.0304(10) 0.0172(7) 0.0346(11) -0.0009(7) 0.0154(9) -0.0036(7)

loop_
_atom_type_symbol
_atom_type_description
_atom_type_scat_dispersion_real
_atom_type_scat_dispersion_imag
_atom_type_scat_source
C C 0.0033 0.0016 'International Tables Vol C Tables 4.2.6.8 and 6.1.1.4'
H H 0.0000 0.0000 'International Tables Vol C Tables 4.2.6.8 and 6.1.1.4'
O O 0.0106 0.0060 'International Tables Vol C Tables 4.2.6.8 and 6.1.1.4'
Si Si 0.0817 0.0704 'International Tables Vol C Tables 4.2.6.8 and 6.1.1.4'
P P 0.1023 0.0942 'International Tables Vol C Tables 4.2.6.8 and 6.1.1.4'
Pd Pd -0.9988 1.0072 'International Tables Vol C Tables 4.2.6.8 and 6.1.1.4'

loop_
_geom_angle_atom_site_label_1
_geom_angle_atom_site_label_2
_geom_angle_atom_site_label_3
_geom_angle
C27 Pd1 C30 167.91(7)
C27 Pd1 C28 37.43(7)
C30 Pd1 C28 130.55(6)
C27 Pd1 C29 130.90(7)
C30 Pd1 C29 37.10(6)
C28 Pd1 C29 93.47(6)
C27 Pd1 P1 101.11(5)
C30 Pd1 P1 90.94(5)
C28 Pd1 P1 138.50(5)
C29 Pd1 P1 127.96(4)
C21 P1 C1 102.66(8)
C21 P1 C15 101.79(8)
C1 P1 C15 98.69(8)
C21 P1 Pd1 109.59(6)
C1 P1 Pd1 119.23(6)
C15 P1 Pd1 122.03(6)
O3 Si1 C28 109.84(7)
O3 Si1 C31 110.18(9)
C28 Si1 C31 110.90(9)
O3 Si1 C32 106.71(9)
C28 Si1 C32 110.06(10)
C31 Si1 C32 109.06(10)
C8 O1 C13 117.81(15)
C6 C1 C2 118.91(16)
C6 C1 P1 123.14(12)
C2 C1 P1 117.83(14)
O3 Si2 C29 110.41(8)
O3 Si2 C34 109.62(9)
C29 Si2 C34 110.18(10)
O3 Si2 C33 105.73(8)
C29 Si2 C33 111.52(8)
C34 Si2 C33 109.28(11)
C12 O2 C14 117.16(15)
C3 C2 C1 121.26(17)
Si1 O3 Si2 129.54(9)
C4 C3 C2 119.89(16)
C5 C4 C3 119.22(17)
C4 C5 C6 121.89(18)
C1 C6 C5 118.84(15)
C1 C6 C7 125.49(15)
C5 C6 C7 115.67(16)
C12 C7 C8 118.83(15)
C12 C7 C6 120.11(14)
C8 C7 C6 120.28(14)
O1 C8 C9 124.56(15)
O1 C8 C7 114.65(15)
C9 C8 C7 120.79(15)
C10 C9 C8 118.79(17)
C11 C10 C9 121.84(17)
C10 C11 C12 118.62(16)
O2 C12 C11 124.41(15)
O2 C12 C7 114.59(15)
C11 C12 C7 120.99(16)
C16 C15 C20 118.79(16)
C16 C15 P1 117.57(14)
C20 C15 P1 123.56(14)
C15 C16 C17 120.65(18)
C18 C17 C16 120.16(18)
C19 C18 C17 119.50(18)
C18 C19 C20 120.6(2)
C19 C20 C15 120.25(19)
C22 C21 C26 118.56(18)
C22 C21 P1 122.55(16)
C26 C21 P1 118.58(14)
C21 C22 C23 120.4(2)
C24 C23 C22 120.5(2)
C23 C24 C25 120.0(2)
C24 C25 C26 119.8(2)
C21 C26 C25 120.7(2)
C28 C27 Pd1 72.13(10)
C27 C28 Si1 123.31(15)
C27 C28 Pd1 70.44(10)
Si1 C28 Pd1 110.88(9)
C30 C29 Si2 123.35(15)
C30 C29 Pd1 70.17(10)
Si2 C29 Pd1 111.01(8)
C29 C30 Pd1 72.73(10)

loop_
_geom_bond_atom_site_label_1
_geom_bond_atom_site_label_2
_geom_bond_distance
Pd1 C27 2.1728(17)
Pd1 C30 2.1860(17)
Pd1 C28 2.1946(17)
Pd1 C29 2.2190(16)
Pd1 P1 2.3192(5)
P1 C21 1.8268(19)
P1 C1 1.8451(18)
P1 C15 1.8462(17)
Si1 O3 1.6478(14)
Si1 C28 1.8483(18)
Si1 C31 1.860(2)
Si1 C32 1.866(2)
O1 C8 1.361(2)
O1 C13 1.430(2)
C1 C6 1.401(3)
C1 C2 1.409(2)
Si2 O3 1.6484(14)
Si2 C29 1.8572(18)
Si2 C34 1.859(2)
Si2 C33 1.8640(19)
O2 C12 1.365(2)
O2 C14 1.424(2)
C2 C3 1.391(3)
C3 C4 1.389(3)
C4 C5 1.388(3)
C5 C6 1.404(2)
C6 C7 1.494(2)
C7 C12 1.401(2)
C7 C8 1.404(2)
C8 C9 1.399(2)
C9 C10 1.392(3)
C10 C11 1.391(3)
C11 C12 1.400(2)
C15 C16 1.394(3)
C15 C20 1.404(3)
C16 C17 1.398(3)
C17 C18 1.393(3)
C18 C19 1.386(3)
C19 C20 1.395(3)
C21 C22 1.396(3)
C21 C26 1.397(3)
C22 C23 1.398(3)
C23 C24 1.375(4)
C24 C25 1.390(4)
C25 C26 1.397(3)
C27 C28 1.401(3)
C29 C30 1.402(2)

loop_
_geom_torsion_atom_site_label_1
_geom_torsion_atom_site_label_2
_geom_torsion_atom_site_label_3
_geom_torsion_atom_site_label_4
_geom_torsion
C27 Pd1 P1 C21 -143.82(8)
C30 Pd1 P1 C21 35.23(9)
C28 Pd1 P1 C21 -145.82(10)
C29 Pd1 P1 C21 37.89(9)
C27 Pd1 P1 C1 98.42(8)
C30 Pd1 P1 C1 -82.53(8)
C28 Pd1 P1 C1 96.42(10)
C29 Pd1 P1 C1 -79.87(9)
C27 Pd1 P1 C15 -25.23(9)
C30 Pd1 P1 C15 153.81(9)
C28 Pd1 P1 C15 -27.24(11)
C29 Pd1 P1 C15 156.47(9)
C21 P1 C1 C6 -132.44(14)
C15 P1 C1 C6 123.31(14)
Pd1 P1 C1 C6 -11.14(16)
C21 P1 C1 C2 51.54(15)
C15 P1 C1 C2 -52.71(15)
Pd1 P1 C1 C2 172.84(11)
C6 C1 C2 C3 0.2(2)
P1 C1 C2 C3 176.40(14)
C28 Si1 O3 Si2 -52.28(14)
C31 Si1 O3 Si2 70.18(14)
C32 Si1 O3 Si2 -171.55(13)
C29 Si2 O3 Si1 50.90(14)
C34 Si2 O3 Si1 -70.66(15)
C33 Si2 O3 Si1 171.65(12)
C1 C2 C3 C4 -0.8(3)
C2 C3 C4 C5 0.7(3)
C3 C4 C5 C6 -0.1(3)
C2 C1 C6 C5 0.4(2)
P1 C1 C6 C5 -175.57(12)
C2 C1 C6 C7 179.87(15)
P1 C1 C6 C7 3.9(2)
C4 C5 C6 C1 -0.5(3)
C4 C5 C6 C7 180.00(16)
C1 C6 C7 C12 99.4(2)
C5 C6 C7 C12 -81.1(2)
C1 C6 C7 C8 -90.8(2)
C5 C6 C7 C8 88.7(2)
C13 O1 C8 C9 4.9(3)
C13 O1 C8 C7 -174.42(16)
C12 C7 C8 O1 176.90(16)
C6 C7 C8 O1 7.0(2)
C12 C7 C8 C9 -2.5(3)
C6 C7 C8 C9 -172.40(17)
O1 C8 C9 C10 -179.91(18)
C7 C8 C9 C10 -0.6(3)
C8 C9 C10 C11 2.1(3)
C9 C10 C11 C12 -0.5(3)
C14 O2 C12 C11 -9.6(3)
C14 O2 C12 C7 169.69(18)
C10 C11 C12 O2 176.59(18)
C10 C11 C12 C7 -2.7(3)
C8 C7 C12 O2 -175.19(16)
C6 C7 C12 O2 -5.2(2)
C8 C7 C12 C11 4.1(3)
C6 C7 C12 C11 174.09(17)
C21 P1 C15 C16 169.81(14)
C1 P1 C15 C16 -85.21(15)
Pd1 P1 C15 C16 47.50(17)
C21 P1 C15 C20 -13.59(18)
C1 P1 C15 C20 91.39(17)
Pd1 P1 C15 C20 -135.90(15)
C20 C15 C16 C17 1.1(3)
P1 C15 C16 C17 177.91(15)
C15 C16 C17 C18 -0.3(3)
C16 C17 C18 C19 -0.7(3)
C17 C18 C19 C20 0.9(4)
C18 C19 C20 C15 -0.1(4)
C16 C15 C20 C19 -0.9(3)
P1 C15 C20 C19 -177.50(17)
C1 P1 C21 C22 25.41(17)
C15 P1 C21 C22 127.24(16)
Pd1 P1 C21 C22 -102.26(15)
C1 P1 C21 C26 -161.07(15)
C15 P1 C21 C26 -59.24(16)
Pd1 P1 C21 C26 71.26(15)
C26 C21 C22 C23 2.4(3)
P1 C21 C22 C23 175.95(16)
C21 C22 C23 C24 0.5(3)
C22 C23 C24 C25 -2.2(3)
C23 C24 C25 C26 1.0(3)
C22 C21 C26 C25 -3.6(3)
P1 C21 C26 C25 -177.43(16)
C24 C25 C26 C21 2.0(3)
C30 Pd1 C27 C28 6.7(4)
C29 Pd1 C27 C28 0.41(16)
P1 Pd1 C27 C28 -177.81(10)
Pd1 C27 C28 Si1 -102.66(13)
O3 Si1 C28 C27 137.22(15)
C31 Si1 C28 C27 15.19(18)
C32 Si1 C28 C27 -105.58(17)
O3 Si1 C28 Pd1 57.48(10)
C31 Si1 C28 Pd1 -64.55(11)
C32 Si1 C28 Pd1 174.68(9)
C30 Pd1 C28 C27 -178.14(12)
C29 Pd1 C28 C27 -179.69(12)
P1 Pd1 C28 C27 3.24(15)
C27 Pd1 C28 Si1 119.22(15)
C30 Pd1 C28 Si1 -58.92(13)
C29 Pd1 C28 Si1 -60.47(9)
P1 Pd1 C28 Si1 122.46(7)
O3 Si2 C29 C30 -133.83(14)
C34 Si2 C29 C30 -12.59(17)
C33 Si2 C29 C30 108.94(16)
O3 Si2 C29 Pd1 -54.32(10)
C34 Si2 C29 Pd1 66.91(11)
C33 Si2 C29 Pd1 -171.55(9)
C27 Pd1 C29 C30 177.80(12)
C28 Pd1 C29 C30 178.05(12)
P1 Pd1 C29 C30 -4.41(14)
C27 Pd1 C29 Si2 58.63(13)
C30 Pd1 C29 Si2 -119.18(16)
C28 Pd1 C29 Si2 58.88(10)
P1 Pd1 C29 Si2 -123.59(7)
Si2 C29 C30 Pd1 102.65(12)
C27 Pd1 C30 C29 -7.9(4)
C28 Pd1 C30 C29 -2.56(16)
P1 Pd1 C30 C29 176.52(11)
